data_1503414
loop_
_publ_author_name
'Hong, Bor-Cherng'
'Kotame, Prakash'
'Tsai, Chih-Wei'
'Liao, Ju-Hsiou'

_publ_section_title
;
 Enantioselective total synthesis of (+)-conicol via cascade
 three-component organocatalysis.
;
_journal_issue 4
_journal_name_full 'Organic letters'
_journal_page_first 776
_journal_page_last 779
_journal_paper_doi 10.1021/ol902840x
_journal_volume 12
_journal_year 2010
_chemical_absolute_configuration ad
_chemical_formula_sum 'C26 H19 Br2 N O4'
_chemical_formula_weight 569.24
_chemical_name_systematic
; 
 ? 
;
_space_group_IT_number 19
_symmetry_cell_setting orthorhombic
_symmetry_space_group_name_Hall 'P 2ac 2ab'
_symmetry_space_group_name_H-M 'P 21 21 21'
_atom_sites_solution_hydrogens geom
_atom_sites_solution_primary direct
_atom_sites_solution_secondary difmap
_audit_creation_method SHELXL-97
_cell_angle_alpha 90.00
_cell_angle_beta 90.00
_cell_angle_gamma 90.00
_cell_formula_units_Z 4
_cell_length_a 10.7996(6)
_cell_length_b 11.8516(7)
_cell_length_c 17.5643(10)
_cell_measurement_reflns_used 991
_cell_measurement_temperature 298(2)
_cell_measurement_theta_max 23.529
_cell_measurement_theta_min 2.07
_cell_volume 2248.1(2)
_computing_cell_refinement 'BRUKER SMART'
_computing_data_collection 'BRUKER SMART'
_computing_data_reduction 'BRUKER SAINT'
_computing_molecular_graphics Ortep-3
_computing_publication_material 'Wingx publication routines (Farrugia, 1999)'
_computing_structure_refinement 'SHELXL-97 (Sheldrick, 1997)'
_computing_structure_solution 'SHELXS-97 (Sheldrick, 1990)'
_diffrn_ambient_temperature 293(2)
_diffrn_measured_fraction_theta_full 0.990
_diffrn_measured_fraction_theta_max 0.990
_diffrn_measurement_device_type 'Bruker Smart Apex'
_diffrn_measurement_method 'phi-omega scan'
_diffrn_radiation_monochromator graphite
_diffrn_radiation_source 'fine-focus sealed tube'
_diffrn_radiation_type MoK\a
_diffrn_radiation_wavelength 0.71073
_diffrn_reflns_av_R_equivalents 0.0681
_diffrn_reflns_av_sigmaI/netI 0.0736
_diffrn_reflns_limit_h_max 13
_diffrn_reflns_limit_h_min -14
_diffrn_reflns_limit_k_max 15
_diffrn_reflns_limit_k_min -15
_diffrn_reflns_limit_l_max 23
_diffrn_reflns_limit_l_min -22
_diffrn_reflns_number 26471
_diffrn_reflns_theta_full 28.31
_diffrn_reflns_theta_max 28.31
_diffrn_reflns_theta_min 2.07
_diffrn_standards_decay_% 0
_exptl_absorpt_coefficient_mu 3.640
_exptl_absorpt_correction_T_max 0.8801
_exptl_absorpt_correction_T_min 0.8031
_exptl_absorpt_correction_type empirical
_exptl_absorpt_process_details SADABS
_exptl_crystal_colour colorless
_exptl_crystal_density_diffrn 1.682
_exptl_crystal_density_method 'not measured'
_exptl_crystal_description parallelepiped
_exptl_crystal_F_000 1136
_exptl_crystal_size_max 0.06
_exptl_crystal_size_mid 0.06
_exptl_crystal_size_min 0.04
_refine_diff_density_max 0.795
_refine_diff_density_min -0.521
_refine_diff_density_rms 0.071
_refine_ls_abs_structure_details 'Flack H D (1983), Acta Cryst. A39, 876-881'
_refine_ls_abs_structure_Flack 0.014(12)
_refine_ls_extinction_method none
_refine_ls_goodness_of_fit_ref 1.082
_refine_ls_hydrogen_treatment constr
_refine_ls_matrix_type full
_refine_ls_number_parameters 298
_refine_ls_number_reflns 5456
_refine_ls_number_restraints 0
_refine_ls_restrained_S_all 1.082
_refine_ls_R_factor_all 0.1070
_refine_ls_R_factor_gt 0.0656
_refine_ls_shift/su_max 0.000
_refine_ls_shift/su_mean 0.000
_refine_ls_structure_factor_coef Fsqd
_refine_ls_weighting_details 'calc w=1/[\s^2^(Fo^2^)+(0.0403P)^2^+0.2050P] where P=(Fo^2^+2Fc^2^)/3'
_refine_ls_weighting_scheme calc
_refine_ls_wR_factor_gt 0.1029
_refine_ls_wR_factor_ref 0.1155
_reflns_number_gt 3703
_reflns_number_total 5456
_reflns_threshold_expression >2sigma(I)
_cod_data_source_file ol902840x_si_001.cif
_cod_data_source_block pmk01194
_cod_depositor_comments
;
The following automatic conversions were performed:

'_exptl_absorpt_correction_type' value 'Empirical' changed to
'empirical' according to
/home/saulius/struct/CIF-dictionaries/cif_core.dic dictionary named
'cif_core.dic' version 2.4.2 from 2011-04-26.

Automatic conversion script
Id: cif_fix_values 1715 2011-07-08 13:25:40Z adriana 
;
_cod_database_code 1503414

loop_
_symmetry_equiv_pos_as_xyz
'x, y, z'
'-x+1/2, -y, z+1/2'
'-x, y+1/2, -z+1/2'
'x+1/2, -y+1/2, -z'

loop_
_atom_site_label
_atom_site_type_symbol
_atom_site_fract_x
_atom_site_fract_y
_atom_site_fract_z
_atom_site_U_iso_or_equiv
_atom_site_adp_type
_atom_site_occupancy
_atom_site_symmetry_multiplicity
_atom_site_calc_flag
_atom_site_refinement_flags
Br1 Br 0.62088(7) 0.42495(6) 0.57885(4) 0.0842(3) Uani 1 1 d .
Br2 Br 1.22624(6) 0.92353(6) 1.12322(3) 0.0685(2) Uani 1 1 d .
C1 C 0.7049(4) 0.5620(4) 0.6001(3) 0.0437(12) Uani 1 1 d .
C2 C 0.7076(4) 0.6453(5) 0.5464(3) 0.0483(13) Uani 1 1 d .
H2 H 0.6671 0.6358 0.5002 0.058 Uiso 1 1 calc R
C3 C 0.7717(5) 0.7441(4) 0.5618(3) 0.0406(12) Uani 1 1 d .
H3 H 0.7742 0.8007 0.5252 0.049 Uiso 1 1 calc R
C4 C 0.8318(4) 0.7603(4) 0.6305(3) 0.0330(11) Uani 1 1 d .
C5 C 0.8265(5) 0.6747(4) 0.6832(3) 0.0424(12) Uani 1 1 d .
H5 H 0.8661 0.6836 0.7298 0.051 Uiso 1 1 calc R
C6 C 0.7629(5) 0.5750(4) 0.6680(3) 0.0475(12) Uani 1 1 d .
H6 H 0.7601 0.5177 0.7042 0.057 Uiso 1 1 calc R
C7 C 0.9020(4) 0.8687(4) 0.6451(2) 0.0347(11) Uani 1 1 d .
H7 H 0.9468 0.8871 0.5982 0.042 Uiso 1 1 calc R
C8 C 0.9970(4) 0.8586(4) 0.7075(3) 0.0358(11) Uani 1 1 d .
C9 C 0.9812(4) 0.8975(4) 0.7775(3) 0.0387(12) Uani 1 1 d .
H9 H 1.0410 0.8804 0.8138 0.046 Uiso 1 1 calc R
C10 C 0.8737(4) 0.9669(4) 0.8014(3) 0.0335(11) Uani 1 1 d .
H10 H 0.9035 1.0449 0.8045 0.040 Uiso 1 1 calc R
C11 C 0.8171(4) 0.9398(4) 0.8791(3) 0.0412(12) Uani 1 1 d .
H11 H 0.7767 0.8659 0.8758 0.049 Uiso 1 1 calc R
C12 C 0.6618(4) 1.0793(5) 0.8423(3) 0.0437(12) Uani 1 1 d .
C13 C 0.5843(5) 1.1645(5) 0.8669(3) 0.0552(15) Uani 1 1 d .
H13 H 0.5753 1.1787 0.9187 0.066 Uiso 1 1 calc R
C14 C 0.5208(5) 1.2277(5) 0.8149(4) 0.0584(16) Uani 1 1 d .
H14 H 0.4688 1.2852 0.8315 0.070 Uiso 1 1 calc R
C15 C 0.5328(5) 1.2073(5) 0.7389(3) 0.0576(16) Uani 1 1 d .
H15 H 0.4895 1.2510 0.7039 0.069 Uiso 1 1 calc R
C16 C 0.6094(5) 1.1218(5) 0.7142(3) 0.0502(14) Uani 1 1 d .
H16 H 0.6158 1.1074 0.6623 0.060 Uiso 1 1 calc R
C17 C 0.6769(4) 1.0570(4) 0.7648(3) 0.0388(11) Uani 1 1 d .
C18 C 0.7675(4) 0.9671(4) 0.7430(2) 0.0339(10) Uani 1 1 d .
H18 H 0.7239 0.8954 0.7502 0.041 Uiso 1 1 calc R
C19 C 0.8109(4) 0.9669(4) 0.6604(3) 0.0354(12) Uani 1 1 d .
H19 H 0.7381 0.9555 0.6281 0.042 Uiso 1 1 calc R
C20 C 0.9097(4) 0.9355(4) 0.9426(2) 0.0370(11) Uani 1 1 d .
C21 C 0.9622(5) 0.8347(4) 0.9641(3) 0.0453(13) Uani 1 1 d .
H21 H 0.9344 0.7683 0.9417 0.054 Uiso 1 1 calc R
C22 C 1.0552(5) 0.8292(4) 1.0183(3) 0.0466(14) Uani 1 1 d .
H22 H 1.0901 0.7603 1.0319 0.056 Uiso 1 1 calc R
C23 C 1.0948(4) 0.9275(5) 1.0515(2) 0.0410(11) Uani 1 1 d .
C24 C 1.0414(5) 1.0306(5) 1.0323(3) 0.0493(14) Uani 1 1 d .
H24 H 1.0664 1.0965 1.0566 0.059 Uiso 1 1 calc R
C25 C 0.9520(5) 1.0339(4) 0.9777(3) 0.0421(13) Uani 1 1 d .
H25 H 0.9186 1.1030 0.9634 0.051 Uiso 1 1 calc R
C26 C 1.1122(5) 0.8010(4) 0.6873(3) 0.0419(12) Uani 1 1 d .
H26 H 1.1715 0.7911 0.7251 0.050 Uiso 1 1 calc R
N1 N 0.8713(4) 1.0757(4) 0.6368(2) 0.0469(10) Uani 1 1 d .
O1 O 0.7243(3) 1.0226(3) 0.89894(19) 0.0569(10) Uani 1 1 d .
O2 O 0.8451(6) 1.1117(4) 0.5747(3) 0.114(2) Uani 1 1 d .
O3 O 0.9462(4) 1.1197(3) 0.6775(2) 0.0695(12) Uani 1 1 d .
O4 O 1.1348(4) 0.7658(3) 0.6250(2) 0.0566(10) Uani 1 1 d .

loop_
_atom_site_aniso_label
_atom_site_aniso_U_11
_atom_site_aniso_U_22
_atom_site_aniso_U_33
_atom_site_aniso_U_23
_atom_site_aniso_U_13
_atom_site_aniso_U_12
Br1 0.0970(5) 0.0661(4) 0.0894(5) -0.0296(4) 0.0181(4) -0.0376(4)
Br2 0.0754(4) 0.0821(4) 0.0480(3) 0.0025(3) -0.0233(3) -0.0041(4)
C1 0.040(3) 0.040(3) 0.051(3) -0.014(2) 0.008(2) -0.011(2)
C2 0.041(3) 0.067(4) 0.037(3) -0.009(3) 0.000(2) -0.008(3)
C3 0.045(3) 0.045(3) 0.032(3) 0.001(2) 0.002(2) -0.001(3)
C4 0.035(3) 0.035(3) 0.029(3) 0.000(2) 0.001(2) 0.004(2)
C5 0.050(3) 0.046(3) 0.031(3) -0.002(2) -0.010(2) 0.000(3)
C6 0.057(3) 0.039(3) 0.047(3) 0.002(3) 0.006(3) -0.006(3)
C7 0.041(3) 0.036(3) 0.027(2) 0.0004(19) -0.001(2) 0.001(2)
C8 0.035(3) 0.034(3) 0.038(3) 0.004(2) 0.001(2) -0.001(2)
C9 0.033(3) 0.040(3) 0.042(3) 0.006(2) -0.005(2) 0.000(2)
C10 0.033(3) 0.032(2) 0.035(3) 0.000(2) -0.001(2) 0.003(2)
C11 0.043(3) 0.042(3) 0.038(3) 0.007(2) 0.005(2) 0.002(2)
C12 0.029(3) 0.060(3) 0.042(3) 0.003(3) 0.001(2) -0.004(3)
C13 0.035(3) 0.076(4) 0.054(4) -0.018(3) -0.001(3) 0.003(3)
C14 0.034(3) 0.062(4) 0.079(5) -0.014(3) -0.007(3) 0.017(3)
C15 0.060(4) 0.062(4) 0.051(4) 0.003(3) -0.014(3) 0.013(3)
C16 0.045(3) 0.062(3) 0.044(3) -0.007(3) -0.004(3) 0.010(3)
C17 0.029(2) 0.037(3) 0.050(3) 0.004(2) -0.008(2) 0.001(2)
C18 0.035(3) 0.035(2) 0.031(2) 0.0007(19) -0.003(2) -0.004(2)
C19 0.039(3) 0.033(3) 0.035(3) 0.001(2) -0.007(2) -0.004(2)
C20 0.032(3) 0.048(3) 0.031(2) 0.004(2) 0.008(2) -0.003(2)
C21 0.058(4) 0.036(3) 0.042(3) -0.001(2) -0.008(3) -0.008(3)
C22 0.062(4) 0.036(3) 0.042(3) 0.009(2) 0.000(3) 0.006(3)
C23 0.044(3) 0.052(3) 0.027(2) 0.002(2) -0.005(2) -0.002(3)
C24 0.069(4) 0.049(3) 0.030(3) -0.005(2) -0.002(3) -0.008(3)
C25 0.050(3) 0.036(3) 0.041(3) 0.000(2) 0.008(3) 0.008(2)
C26 0.037(3) 0.042(3) 0.046(3) 0.005(3) -0.002(2) -0.001(2)
N1 0.054(3) 0.046(2) 0.042(3) 0.007(2) -0.001(2) 0.003(3)
O1 0.045(2) 0.086(3) 0.040(2) 0.0075(18) 0.0057(18) 0.016(2)
O2 0.160(5) 0.098(4) 0.083(3) 0.053(3) -0.051(4) -0.056(4)
O3 0.092(3) 0.064(3) 0.052(2) 0.008(2) -0.010(2) -0.037(3)
O4 0.057(2) 0.060(2) 0.053(2) -0.010(2) 0.009(2) 0.010(2)

loop_
_atom_type_symbol
_atom_type_description
_atom_type_scat_dispersion_real
_atom_type_scat_dispersion_imag
_atom_type_scat_source
C C 0.0033 0.0016 'International Tables Vol C Tables 4.2.6.8 and 6.1.1.4'
H H 0.0000 0.0000 'International Tables Vol C Tables 4.2.6.8 and 6.1.1.4'
N N 0.0061 0.0033 'International Tables Vol C Tables 4.2.6.8 and 6.1.1.4'
O O 0.0106 0.0060 'International Tables Vol C Tables 4.2.6.8 and 6.1.1.4'
Br Br -0.2901 2.4595 'International Tables Vol C Tables 4.2.6.8 and 6.1.1.4'

loop_
_geom_angle_atom_site_label_1
_geom_angle_atom_site_label_2
_geom_angle_atom_site_label_3
_geom_angle
C6 C1 C2 121.0(5)
C6 C1 Br1 119.4(4)
C2 C1 Br1 119.6(4)
C1 C2 C3 119.1(5)
C1 C2 H2 120.4
C3 C2 H2 120.4
C4 C3 C2 121.4(4)
C4 C3 H3 119.3
C2 C3 H3 119.3
C5 C4 C3 117.8(4)
C5 C4 C7 122.2(4)
C3 C4 C7 120.0(4)
C4 C5 C6 121.2(5)
C4 C5 H5 119.4
C6 C5 H5 119.4
C1 C6 C5 119.5(5)
C1 C6 H6 120.2
C5 C6 H6 120.2
C8 C7 C4 113.4(4)
C8 C7 C19 111.4(4)
C4 C7 C19 110.5(4)
C8 C7 H7 107.1
C4 C7 H7 107.1
C19 C7 H7 107.1
C9 C8 C26 119.8(4)
C9 C8 C7 124.1(4)
C26 C8 C7 116.0(4)
C8 C9 C10 123.8(4)
C8 C9 H9 118.1
C10 C9 H9 118.1
C9 C10 C11 116.6(4)
C9 C10 C18 113.3(4)
C11 C10 C18 107.4(4)
C9 C10 H10 106.3
C11 C10 H10 106.3
C18 C10 H10 106.3
O1 C11 C20 107.9(4)
O1 C11 C10 110.4(4)
C20 C11 C10 113.9(4)
O1 C11 H11 108.2
C20 C11 H11 108.2
C10 C11 H11 108.2
O1 C12 C13 115.3(4)
O1 C12 C17 123.6(5)
C13 C12 C17 121.0(5)
C14 C13 C12 119.7(5)
C14 C13 H13 120.2
C12 C13 H13 120.2
C15 C14 C13 120.7(5)
C15 C14 H14 119.6
C13 C14 H14 119.6
C14 C15 C16 119.7(5)
C14 C15 H15 120.1
C16 C15 H15 120.1
C15 C16 C17 121.5(5)
C15 C16 H16 119.3
C17 C16 H16 119.3
C16 C17 C12 117.4(5)
C16 C17 C18 125.1(4)
C12 C17 C18 117.5(4)
C17 C18 C19 116.5(4)
C17 C18 C10 108.4(4)
C19 C18 C10 113.9(4)
C17 C18 H18 105.7
C19 C18 H18 105.7
C10 C18 H18 105.7
N1 C19 C18 113.3(4)
N1 C19 C7 108.7(4)
C18 C19 C7 111.3(4)
N1 C19 H19 107.8
C18 C19 H19 107.8
C7 C19 H19 107.8
C21 C20 C25 118.0(4)
C21 C20 C11 120.6(5)
C25 C20 C11 121.2(5)
C20 C21 C22 121.9(5)
C20 C21 H21 119.1
C22 C21 H21 119.1
C23 C22 C21 118.6(5)
C23 C22 H22 120.7
C21 C22 H22 120.7
C22 C23 C24 120.9(4)
C22 C23 Br2 119.6(4)
C24 C23 Br2 119.5(4)
C25 C24 C23 119.3(5)
C25 C24 H24 120.4
C23 C24 H24 120.4
C24 C25 C20 121.3(5)
C24 C25 H25 119.3
C20 C25 H25 119.3
O4 C26 C8 124.0(5)
O4 C26 H26 118.0
C8 C26 H26 118.0
O3 N1 O2 123.0(5)
O3 N1 C19 120.1(4)
O2 N1 C19 116.8(4)
C12 O1 C11 119.8(4)

loop_
_geom_bond_atom_site_label_1
_geom_bond_atom_site_label_2
_geom_bond_distance
Br1 C1 1.897(5)
Br2 C23 1.898(4)
C1 C6 1.356(7)
C1 C2 1.365(7)
C2 C3 1.387(7)
C2 H2 0.9300
C3 C4 1.383(6)
C3 H3 0.9300
C4 C5 1.374(6)
C4 C7 1.514(6)
C5 C6 1.393(7)
C5 H5 0.9300
C6 H6 0.9300
C7 C8 1.507(6)
C7 C19 1.547(6)
C7 H7 0.9800
C8 C9 1.324(6)
C8 C26 1.463(7)
C9 C10 1.484(6)
C9 H9 0.9300
C10 C11 1.530(6)
C10 C18 1.539(6)
C10 H10 0.9800
C11 O1 1.446(6)
C11 C20 1.498(6)
C11 H11 0.9800
C12 O1 1.377(6)
C12 C13 1.380(7)
C12 C17 1.396(7)
C13 C14 1.366(8)
C13 H13 0.9300
C14 C15 1.362(8)
C14 H14 0.9300
C15 C16 1.378(7)
C15 H15 0.9300
C16 C17 1.383(7)
C16 H16 0.9300
C17 C18 1.497(6)
C18 C19 1.523(6)
C18 H18 0.9800
C19 N1 1.504(6)
C19 H19 0.9800
C20 C21 1.376(7)
C20 C25 1.395(7)
C21 C22 1.386(7)
C21 H21 0.9300
C22 C23 1.371(7)
C22 H22 0.9300
C23 C24 1.392(7)
C24 C25 1.362(7)
C24 H24 0.9300
C25 H25 0.9300
C26 O4 1.196(6)
C26 H26 0.9300
N1 O3 1.199(5)
N1 O2 1.204(5)
